data_4319934
loop_
_publ_author_name
'Jin-Ho Park'
'Paul O'Brien'
'Andrew J. P. White'
'David J. Williams'

_publ_section_title
;
 Variable Coordination Modes in Dialkyldithiophosphinato Complexes of
 Group 13 Metals: The X-ray Single Crystal Structures of
 Tris(diisobutyldithiophosphinato)gallium(III) and -indium(III)
;
_journal_name_full 'Inorganic Chemistry'
_journal_page_first 3629
_journal_page_last 3631
_journal_paper_doi 10.1021/ic001331f
_journal_volume 40
_journal_year 2001
_chemical_formula_sum 'C24 H54 In P3 S6'
_chemical_formula_weight 742.76
_chemical_name_systematic
; 
 ? 
;
_space_group_IT_number 148
_symmetry_cell_setting rhombohedral
_symmetry_space_group_name_Hall '-R 3'
_symmetry_space_group_name_H-M 'R -3 :H'
_atom_sites_solution_hydrogens geom
_atom_sites_solution_primary direct
_atom_sites_solution_secondary difmap
_audit_creation_method SHELXL
_cell_angle_alpha 90.00
_cell_angle_beta 90.00
_cell_angle_gamma 120.00
_cell_formula_units_Z 6
_cell_length_a 14.5510(13)
_cell_length_b 14.5510(13)
_cell_length_c 30.608(2)
_cell_measurement_reflns_used 23
_cell_measurement_temperature 293(2)
_cell_measurement_theta_max 12.47
_cell_measurement_theta_min 5.41
_cell_volume 5612.4(8)
_computing_cell_refinement 'Siemens XSCANS'
_computing_data_collection 'Siemens XSCANS'
_computing_data_reduction 'Siemens SHELXTL'
_computing_molecular_graphics 'Siemens SHELXTL'
_computing_publication_material 'Siemens SHELXTL'
_computing_structure_refinement 'SHELXL-93 (Sheldrick, 1993)'
_computing_structure_solution 'SHELXS-86 (Sheldrick, 1990)'
_diffrn_ambient_temperature 293(2)
_diffrn_measurement_device 'Siemens P4'
_diffrn_measurement_method '\w scans'
_diffrn_radiation_monochromator graphite
_diffrn_radiation_source 'fine-focus sealed tube'
_diffrn_radiation_type MoK\a
_diffrn_radiation_wavelength 0.71073
_diffrn_reflns_av_R_equivalents 0.0263
_diffrn_reflns_av_sigmaI/netI 0.0383
_diffrn_reflns_limit_h_max 16
_diffrn_reflns_limit_h_min 0
_diffrn_reflns_limit_k_max 0
_diffrn_reflns_limit_k_min -17
_diffrn_reflns_limit_l_max 36
_diffrn_reflns_limit_l_min 0
_diffrn_reflns_number 2367
_diffrn_reflns_theta_max 24.99
_diffrn_reflns_theta_min 2.00
_diffrn_standards_decay_% 1.33
_diffrn_standards_interval_count 97
_diffrn_standards_number 3
_exptl_absorpt_coefficient_mu 1.108
_exptl_absorpt_correction_T_max 0.8133
_exptl_absorpt_correction_T_min 0.7715
_exptl_absorpt_correction_type Ellipsoidal
_exptl_crystal_colour Clear
_exptl_crystal_density_diffrn 1.319
_exptl_crystal_description blocks
_exptl_crystal_F_000 2328
_exptl_crystal_size_max 0.38
_exptl_crystal_size_mid 0.37
_exptl_crystal_size_min 0.33
_refine_diff_density_max 0.370
_refine_diff_density_min -0.251
_refine_diff_density_rms 0.058
_refine_ls_extinction_coef 0.00004(4)
_refine_ls_extinction_expression Fc^*^=kFc[1+0.001xFc^2^\l^3^/sin(2\q)]^-1/4^
_refine_ls_extinction_method SHELXL
_refine_ls_goodness_of_fit_all 1.056
_refine_ls_goodness_of_fit_obs 1.084
_refine_ls_matrix_type full
_refine_ls_number_parameters 104
_refine_ls_number_reflns 2106
_refine_ls_number_restraints 0
_refine_ls_restrained_S_all 1.061
_refine_ls_restrained_S_obs 1.084
_refine_ls_R_factor_all 0.0414
_refine_ls_R_factor_obs 0.0320
_refine_ls_shift/esd_max 0.000
_refine_ls_shift/esd_mean 0.000
_refine_ls_structure_factor_coef Fsqd
_refine_ls_weighting_details 'w=1/[\s^2^(Fo^2^)+(0.0319P)^2^+2.4428P] where P=(Fo^2^+2Fc^2^)/3'
_refine_ls_weighting_scheme calc
_refine_ls_wR_factor_all 0.0748
_refine_ls_wR_factor_obs 0.0704
_reflns_number_observed 1874
_reflns_number_total 2189
_reflns_observed_criterion >2sigma(I)
_cod_data_source_file ic001331f_2.cif
_cod_data_source_block POB9911
_cod_depositor_comments
;
The following automatic conversions were performed:

'_symmetry_cell_setting' value 'Rhombohedral' changed to
'rhombohedral' according to the built-in table from CIF Core
dictionary named 'cif_core.dic' version 2.4.1 from 2010-06-29.

Automatic conversion script
Id: cif_fix_values 1646 2011-03-28 12:23:43Z adriana 

The following automatic conversions were performed:

'_refine_ls_weighting_scheme' value 'calc
w=1/[\s^2^(Fo^2^)+(0.0319P)^2^+2.4428P] where P=(Fo^2^+2Fc^2^)/3' was
changed to 'calc'. New tag '_refine_ls_weighting_details' was
created. The value of the new tag was set to
'w=1/[\s^2^(Fo^2^)+(0.0319P)^2^+2.4428P] where P=(Fo^2^+2Fc^2^)/3'.

Automatic conversion script
Id: cif_fix_values 3143 2015-03-26 13:38:13Z robertas 
;
_cod_original_cell_volume 5612.5(8)
_cod_original_sg_symbol_H-M 'R -3'
_cod_original_formula_sum 'C24 H54 P3 S6 In'
_cod_database_code 4319934

loop_
_symmetry_equiv_pos_as_xyz
'x, y, z'
'-y, x-y, z'
'-x+y, -x, z'
'x+2/3, y+1/3, z+1/3'
'-y+2/3, x-y+1/3, z+1/3'
'-x+y+2/3, -x+1/3, z+1/3'
'x+1/3, y+2/3, z+2/3'
'-y+1/3, x-y+2/3, z+2/3'
'-x+y+1/3, -x+2/3, z+2/3'
'-x, -y, -z'
'y, -x+y, -z'
'x-y, x, -z'
'-x+2/3, -y+1/3, -z+1/3'
'y+2/3, -x+y+1/3, -z+1/3'
'x-y+2/3, x+1/3, -z+1/3'
'-x+1/3, -y+2/3, -z+2/3'
'y+1/3, -x+y+2/3, -z+2/3'
'x-y+1/3, x+2/3, -z+2/3'

loop_
_atom_site_aniso_label
_atom_site_aniso_U_11
_atom_site_aniso_U_22
_atom_site_aniso_U_33
_atom_site_aniso_U_23
_atom_site_aniso_U_13
_atom_site_aniso_U_12
In 0.03878(14) 0.03878(14) 0.0424(2) 0.000 0.000 0.01939(7)
S1 0.0480(4) 0.0571(5) 0.0453(4) -0.0085(3) 0.0054(3) 0.0221(4)
S2 0.0444(4) 0.0483(4) 0.0434(4) -0.0059(3) 0.0051(3) 0.0160(3)
P 0.0375(4) 0.0425(4) 0.0434(4) 0.0025(3) 0.0030(3) 0.0188(3)
C1 0.051(2) 0.055(2) 0.058(2) 0.011(2) 0.0002(15) 0.027(2)
C2 0.075(3) 0.056(2) 0.072(2) 0.006(2) -0.006(2) 0.033(2)
C3 0.146(6) 0.087(4) 0.151(6) -0.008(4) 0.039(5) 0.069(4)
C4 0.115(5) 0.061(3) 0.139(6) 0.012(3) 0.028(4) 0.008(3)
C5 0.041(2) 0.055(2) 0.057(2) 0.0051(15) 0.0044(14) 0.0228(15)
C6 0.066(2) 0.071(3) 0.089(3) -0.007(2) -0.015(2) 0.043(2)
C7 0.075(4) 0.133(5) 0.176(7) 0.019(5) -0.004(4) 0.073(4)
C8 0.107(4) 0.089(4) 0.124(5) 0.038(3) -0.007(4) 0.055(3)

loop_
_atom_site_label
_atom_site_type_symbol
_atom_site_fract_x
_atom_site_fract_y
_atom_site_fract_z
_atom_site_U_iso_or_equiv
_atom_site_thermal_displace_type
_atom_site_occupancy
_atom_site_calc_flag
_atom_site_refinement_flags
_atom_site_disorder_group
In In 0.6667 0.3333 0.080031(12) 0.03999(13) Uani 1 d S .
S1 S 0.83659(7) 0.39071(7) 0.03078(3) 0.0520(2) Uani 1 d . .
S2 S 0.81745(6) 0.48378(7) 0.12634(3) 0.0486(2) Uani 1 d . .
P P 0.90954(6) 0.51384(6) 0.07281(3) 0.0417(2) Uani 1 d . .
C1 C 0.9311(3) 0.6341(3) 0.04585(12) 0.0543(8) Uani 1 d . .
H1A H 0.9724(3) 0.6437(3) 0.01964(12) 0.065 Uiso 1 calc R .
H1B H 0.8627(3) 0.6236(3) 0.03671(12) 0.065 Uiso 1 calc R .
C2 C 0.9873(4) 0.7370(3) 0.07264(15) 0.0676(10) Uani 1 d . .
H2A H 1.0300(4) 0.7282(3) 0.09522(15) 0.081 Uiso 1 calc R .
C3 C 0.9110(6) 0.7624(5) 0.0947(3) 0.123(3) Uani 1 d . .
H3A H 0.8641(6) 0.7040(5) 0.1130(3) 0.185 Uiso 1 calc R .
H3B H 0.8704(6) 0.7743(5) 0.0730(3) 0.185 Uiso 1 calc R .
H3C H 0.9495(6) 0.8250(5) 0.1122(3) 0.185 Uiso 1 calc R .
C4 C 1.0609(6) 0.8287(4) 0.0439(2) 0.121(2) Uani 1 d . .
H4A H 1.1100(6) 0.8124(4) 0.0297(2) 0.181 Uiso 1 calc R .
H4B H 1.0995(6) 0.8913(4) 0.0613(2) 0.181 Uiso 1 calc R .
H4C H 1.0203(6) 0.8405(4) 0.0222(2) 0.181 Uiso 1 calc R .
C5 C 1.0435(3) 0.5413(3) 0.08584(12) 0.0514(7) Uani 1 d . .
H5A H 1.0894(3) 0.5814(3) 0.06173(12) 0.062 Uiso 1 calc R .
H5B H 1.0675(3) 0.5872(3) 0.11127(12) 0.062 Uiso 1 calc R .
C6 C 1.0609(4) 0.4486(4) 0.0949(2) 0.0716(11) Uani 1 d . .
H6A H 1.0331(4) 0.3999(4) 0.0700(2) 0.086 Uiso 1 calc R .
C7 C 1.1818(5) 0.4921(6) 0.0972(3) 0.119(2) Uani 1 d . .
H7A H 1.2147(5) 0.5307(6) 0.0710(3) 0.179 Uiso 1 calc R .
H7B H 1.1952(5) 0.4342(6) 0.1003(3) 0.179 Uiso 1 calc R .
H7C H 1.2107(5) 0.5386(6) 0.1220(3) 0.179 Uiso 1 calc R .
C8 C 1.0064(5) 0.3881(5) 0.1348(2) 0.104(2) Uani 1 d . .
H8A H 1.0205(5) 0.3309(5) 0.1387(2) 0.156 Uiso 1 calc R .
H8B H 0.9313(5) 0.3601(5) 0.1319(2) 0.156 Uiso 1 calc R .
H8C H 1.0321(5) 0.4344(5) 0.1597(2) 0.156 Uiso 1 calc R .

loop_
_atom_type_symbol
_atom_type_description
_atom_type_scat_dispersion_real
_atom_type_scat_dispersion_imag
_atom_type_scat_source
C C 0.0033 0.0016 'International Tables Vol C Tables 4.2.6.8 and 6.1.1.4'
H H 0.0000 0.0000 'International Tables Vol C Tables 4.2.6.8 and 6.1.1.4'
P P 0.1023 0.0942 'International Tables Vol C Tables 4.2.6.8 and 6.1.1.4'
S S 0.1246 0.1234 'International Tables Vol C Tables 4.2.6.8 and 6.1.1.4'
In In -0.7276 1.3100 'International Tables Vol C Tables 4.2.6.8 and 6.1.1.4'

loop_
_geom_angle_atom_site_label_1
_geom_angle_atom_site_label_2
_geom_angle_atom_site_label_3
_geom_angle
_geom_angle_site_symmetry_1
_geom_angle_site_symmetry_3
_geom_angle_publ_flag
S2 In S2 93.30(3) 3_665 . ?
S2 In S2 93.30(3) 3_665 2_655 ?
S2 In S2 93.30(3) . 2_655 ?
S2 In S1 100.55(3) 3_665 . ?
S2 In S1 77.53(2) . . ?
S2 In S1 163.73(3) 2_655 . ?
S2 In S1 77.53(2) 3_665 3_665 ?
S2 In S1 163.73(3) . 3_665 ?
S2 In S1 100.55(3) 2_655 3_665 ?
S1 In S1 90.82(3) . 3_665 ?
S2 In S1 163.73(3) 3_665 2_655 ?
S2 In S1 100.55(3) . 2_655 ?
S2 In S1 77.53(2) 2_655 2_655 ?
S1 In S1 90.82(3) . 2_655 ?
S1 In S1 90.82(3) 3_665 2_655 ?
P S1 In 84.89(4) . . ?
P S2 In 85.96(4) . . ?
C1 P C5 103.7(2) . . ?
C1 P S2 110.72(13) . . ?
C5 P S2 112.94(12) . . ?
C1 P S1 109.03(13) . . ?
C5 P S1 111.25(13) . . ?
S2 P S1 109.05(5) . . ?
C2 C1 P 116.7(3) . . ?
C3 C2 C4 109.4(5) . . ?
C3 C2 C1 112.5(4) . . ?
C4 C2 C1 110.3(4) . . ?
C6 C5 P 118.7(3) . . ?
C8 C6 C5 113.6(4) . . ?
C8 C6 C7 111.5(5) . . ?
C5 C6 C7 107.8(4) . . ?

loop_
_geom_bond_atom_site_label_1
_geom_bond_atom_site_label_2
_geom_bond_distance
_geom_bond_site_symmetry_2
_geom_bond_publ_flag
In S2 2.6100(8) 3_665 ?
In S2 2.6100(8) . ?
In S2 2.6100(8) 2_655 ?
In S1 2.6493(9) . ?
In S1 2.6493(9) 3_665 ?
In S1 2.6493(9) 2_655 ?
S1 P 2.0225(12) . ?
S2 P 2.0212(11) . ?
P C1 1.814(4) . ?
P C5 1.828(3) . ?
C1 C2 1.537(6) . ?
C2 C3 1.495(8) . ?
C2 C4 1.508(7) . ?
C5 C6 1.518(5) . ?
C6 C8 1.483(7) . ?
C6 C7 1.545(7) . ?
